data_2233865
loop_
_publ_author_name
'El-Emam, Ali A.'
'Alrashood, Khalid A.'
'Al-Tamimi, Abdul-Malek S.'
'Ng, Seik Weng'
'Tiekink, Edward R. T.'

_publ_section_title
;
 3-(Adamantan-1-yl)-1-[(4-ethylpiperazin-1-yl)methyl]-4-[(<i>E</i>)-(4-hydroxybenzylidene)amino]-1<i>H</i>-1,2,4-triazole-5(4<i>H</i>)-thione
;
_journal_coeditor_code HG5175
_journal_issue 3
_journal_name_full 'Acta Crystallographica Section E'
_journal_page_first o657
_journal_page_last o658
_journal_paper_doi 10.1107/S1600536812005107
_journal_volume 68
_journal_year 2012
_chemical_formula_iupac 'C26 H36 N6 O S'
_chemical_formula_moiety 'C26 H36 N6 O S'
_chemical_formula_sum 'C26 H36 N6 O S'
_chemical_formula_weight 480.67
_chemical_name_systematic
;
3-(Adamantan-1-yl)-1-[(4-ethylpiperazin-1-yl)methyl]-4-[(<i>E</i>)-(4-
hydroxybenzylidene)amino]-1<i>H</i>-1,2,4-triazole-5(4<i>H</i>)-thione
;
_space_group_IT_number 9
_symmetry_cell_setting monoclinic
_symmetry_space_group_name_Hall 'C -2yc'
_symmetry_space_group_name_H-M 'C 1 c 1'
_atom_sites_solution_hydrogens geom
_atom_sites_solution_primary direct
_atom_sites_solution_secondary difmap
_audit_creation_method SHELXL97
_cell_angle_alpha 90.00
_cell_angle_beta 92.440(4)
_cell_angle_gamma 90.00
_cell_formula_units_Z 4
_cell_length_a 16.1006(6)
_cell_length_b 14.2182(5)
_cell_length_c 11.4641(4)
_cell_measurement_reflns_used 4991
_cell_measurement_temperature 100(2)
_cell_measurement_theta_max 27.4961
_cell_measurement_theta_min 2.5272
_cell_volume 2622.00(16)
_computing_cell_refinement 'CrysAlis PRO (Agilent, 2011)'
_computing_data_collection 'CrysAlis PRO (Agilent, 2011)'
_computing_data_reduction 'CrysAlis PRO (Agilent, 2011)'
_computing_molecular_graphics
;
ORTEP-3 (Farrugia, 1997) and DIAMOND (Brandenburg, 2006)
;
_computing_publication_material 'publCIF (Westrip, 2010)'
_computing_structure_refinement 'SHELXL97 (Sheldrick, 2008)'
_computing_structure_solution 'SHELXS97 (Sheldrick, 2008)'
_diffrn_ambient_temperature 100(2)
_diffrn_detector_area_resol_mean 10.4041
_diffrn_measured_fraction_theta_full 1.000
_diffrn_measured_fraction_theta_max 1.000
_diffrn_measurement_device_type 'Agilent SuperNova Dual diffractometer with Atlas detector'
_diffrn_measurement_method \w
_diffrn_radiation_monochromator Mirror
_diffrn_radiation_source 'SuperNova (Mo) X-ray Source'
_diffrn_radiation_type MoK\a
_diffrn_radiation_wavelength 0.71073
_diffrn_reflns_av_R_equivalents 0.0355
_diffrn_reflns_av_sigmaI/netI 0.0446
_diffrn_reflns_limit_h_max 16
_diffrn_reflns_limit_h_min -20
_diffrn_reflns_limit_k_max 18
_diffrn_reflns_limit_k_min -18
_diffrn_reflns_limit_l_max 14
_diffrn_reflns_limit_l_min -14
_diffrn_reflns_number 12526
_diffrn_reflns_theta_full 27.56
_diffrn_reflns_theta_max 27.56
_diffrn_reflns_theta_min 2.53
_diffrn_standards_decay_% 0
_diffrn_standards_interval_count 0
_diffrn_standards_interval_time 0
_diffrn_standards_number 0
_exptl_absorpt_coefficient_mu 0.153
_exptl_absorpt_correction_T_max 0.9774
_exptl_absorpt_correction_T_min 0.9627
_exptl_absorpt_correction_type multi-scan
_exptl_absorpt_process_details '(CrysAlis PRO; Agilent, 2011)'
_exptl_crystal_colour colourless
_exptl_crystal_density_diffrn 1.218
_exptl_crystal_density_method 'not measured'
_exptl_crystal_description prism
_exptl_crystal_F_000 1032
_exptl_crystal_size_max 0.25
_exptl_crystal_size_mid 0.20
_exptl_crystal_size_min 0.15
_refine_diff_density_max 0.251
_refine_diff_density_min -0.182
_refine_ls_abs_structure_details 'Flack (1983), with 1811 Friedel pairs'
_refine_ls_abs_structure_Flack 0.06(7)
_refine_ls_extinction_method none
_refine_ls_goodness_of_fit_ref 1.029
_refine_ls_hydrogen_treatment mixed
_refine_ls_matrix_type full
_refine_ls_number_parameters 312
_refine_ls_number_reflns 4840
_refine_ls_number_restraints 3
_refine_ls_restrained_S_all 1.029
_refine_ls_R_factor_all 0.0471
_refine_ls_R_factor_gt 0.0390
_refine_ls_shift/su_max 0.001
_refine_ls_shift/su_mean 0.001
_refine_ls_structure_factor_coef Fsqd
_refine_ls_weighting_details 'calc w = 1/[\s^2^(Fo^2^)+(0.0544P)^2^+0.5109P] where P=(Fo^2^+2Fc^2^)/3'
_refine_ls_weighting_scheme calc
_refine_ls_wR_factor_gt 0.0935
_refine_ls_wR_factor_ref 0.1002
_reflns_number_gt 4374
_reflns_number_total 4840
_reflns_threshold_expression I>2\s(I)
_cod_data_source_file hg5175.cif
_cod_data_source_block I
_cod_original_sg_symbol_H-M 'C c'
_cod_database_code 2233865
_cod_database_fobs_code 2233865

loop_
_symmetry_equiv_pos_as_xyz
'x, y, z'
'x, -y, z+1/2'
'x+1/2, y+1/2, z'
'x+1/2, -y+1/2, z+1/2'

loop_
_atom_site_type_symbol
_atom_site_label
_atom_site_fract_x
_atom_site_fract_y
_atom_site_fract_z
_atom_site_U_iso_or_equiv
_atom_site_adp_type
_atom_site_calc_flag
_atom_site_refinement_flags
_atom_site_occupancy
_atom_site_symmetry_multiplicity
S S1 0.49872(4) 0.56121(4) 0.50028(4) 0.02603(13) Uani d . 1 1
O O1 0.57958(13) 1.01838(13) 0.12630(14) 0.0397(5) Uani d D 1 1
H H1O 0.602(3) 1.0657(19) 0.160(4) 0.103(16) Uiso d D 1 1
N N1 0.38211(12) 0.55968(12) 0.66504(16) 0.0249(4) Uani d . 1 1
N N2 0.32689(12) 0.61698(13) 0.71956(16) 0.0268(4) Uani d . 1 1
N N3 0.38731(11) 0.69230(12) 0.57892(15) 0.0201(4) Uani d . 1 1
N N4 0.41828(11) 0.77076(12) 0.51938(14) 0.0210(4) Uani d . 1 1
N N5 0.32453(12) 0.40404(13) 0.71060(16) 0.0257(4) Uani d . 1 1
N N6 0.16089(12) 0.32789(13) 0.70910(17) 0.0292(4) Uani d . 1 1
C C1 0.28270(14) 0.78354(15) 0.69923(18) 0.0244(5) Uani d . 1 1
C C2 0.34125(17) 0.85912(18) 0.7529(2) 0.0387(6) Uani d . 1 1
H H2A 0.3724 0.8331 0.8219 0.046 Uiso calc R 1 1
H H2B 0.3818 0.8788 0.6952 0.046 Uiso calc R 1 1
C C3 0.2896(2) 0.9442(2) 0.7892(3) 0.0545(9) Uani d . 1 1
H H3 0.3275 0.9931 0.8245 0.065 Uiso calc R 1 1
C C4 0.2445(2) 0.98457(18) 0.6805(3) 0.0486(8) Uani d . 1 1
H H4A 0.2134 1.0418 0.7014 0.058 Uiso calc R 1 1
H H4B 0.2853 1.0021 0.6221 0.058 Uiso calc R 1 1
C C5 0.18436(17) 0.91073(17) 0.6291(2) 0.0350(6) Uani d . 1 1
H H5 0.1535 0.9376 0.5593 0.042 Uiso calc R 1 1
C C6 0.12260(17) 0.88242(19) 0.7202(2) 0.0409(6) Uani d . 1 1
H H6A 0.0906 0.9382 0.7439 0.049 Uiso calc R 1 1
H H6B 0.0829 0.8356 0.6864 0.049 Uiso calc R 1 1
C C7 0.1689(2) 0.8407(2) 0.8263(2) 0.0474(8) Uani d . 1 1
H H7 0.1281 0.8216 0.8853 0.057 Uiso calc R 1 1
C C8 0.2276(2) 0.9136(3) 0.8790(3) 0.0678(12) Uani d . 1 1
H H8A 0.2579 0.8870 0.9483 0.081 Uiso calc R 1 1
H H8B 0.1956 0.9688 0.9045 0.081 Uiso calc R 1 1
C C9 0.21912(18) 0.75416(19) 0.7898(2) 0.0408(7) Uani d . 1 1
H H9A 0.1810 0.7059 0.7556 0.049 Uiso calc R 1 1
H H9B 0.2486 0.7266 0.8592 0.049 Uiso calc R 1 1
C C10 0.23419(15) 0.82507(16) 0.5923(2) 0.0281(5) Uani d . 1 1
H H10A 0.2735 0.8437 0.5323 0.034 Uiso calc R 1 1
H H10B 0.1961 0.7770 0.5578 0.034 Uiso calc R 1 1
C C11 0.33174(14) 0.69771(15) 0.66707(18) 0.0231(4) Uani d . 1 1
C C12 0.42254(13) 0.60297(14) 0.58011(18) 0.0205(4) Uani d . 1 1
C C13 0.39656(14) 0.46264(15) 0.7065(2) 0.0273(5) Uani d . 1 1
H H13A 0.4365 0.4323 0.6551 0.033 Uiso calc R 1 1
H H13B 0.4232 0.4655 0.7859 0.033 Uiso calc R 1 1
C C14 0.27018(14) 0.42163(15) 0.80734(18) 0.0240(5) Uani d . 1 1
H H14A 0.2378 0.4799 0.7926 0.029 Uiso calc R 1 1
H H14B 0.3039 0.4297 0.8809 0.029 Uiso calc R 1 1
C C15 0.21187(14) 0.33867(16) 0.8179(2) 0.0278(5) Uani d . 1 1
H H15A 0.2445 0.2806 0.8333 0.033 Uiso calc R 1 1
H H15B 0.1754 0.3489 0.8841 0.033 Uiso calc R 1 1
C C16 0.21480(17) 0.31573(17) 0.6094(2) 0.0353(6) Uani d . 1 1
H H16A 0.1800 0.3122 0.5363 0.042 Uiso calc R 1 1
H H16B 0.2457 0.2558 0.6184 0.042 Uiso calc R 1 1
C C17 0.27601(17) 0.39628(17) 0.6011(2) 0.0323(5) Uani d . 1 1
H H17A 0.3134 0.3847 0.5362 0.039 Uiso calc R 1 1
H H17B 0.2456 0.4557 0.5850 0.039 Uiso calc R 1 1
C C18 0.10554(18) 0.24398(19) 0.7131(3) 0.0436(7) Uani d . 1 1
H H18A 0.1404 0.1868 0.7211 0.052 Uiso calc R 1 1
H H18B 0.0729 0.2393 0.6381 0.052 Uiso calc R 1 1
C C19 0.04676(18) 0.2464(2) 0.8111(3) 0.0496(7) Uani d . 1 1
H H19A 0.0136 0.1886 0.8101 0.074 Uiso calc R 1 1
H H19B 0.0098 0.3009 0.8014 0.074 Uiso calc R 1 1
H H19C 0.0785 0.2514 0.8857 0.074 Uiso calc R 1 1
C C20 0.42424(13) 0.75687(15) 0.40960(18) 0.0211(4) Uani d . 1 1
H H20 0.4039 0.7001 0.3753 0.025 Uiso calc R 1 1
C C21 0.46203(13) 0.82785(14) 0.33739(18) 0.0213(4) Uani d . 1 1
C C22 0.50449(14) 0.90456(15) 0.38680(19) 0.0250(5) Uani d . 1 1
H H22 0.5069 0.9122 0.4692 0.030 Uiso calc R 1 1
C C23 0.54296(15) 0.96938(15) 0.31823(19) 0.0267(5) Uani d . 1 1
H H23 0.5711 1.0216 0.3534 0.032 Uiso calc R 1 1
C C24 0.54077(15) 0.95855(17) 0.19726(19) 0.0284(5) Uani d . 1 1
C C25 0.49716(16) 0.88341(18) 0.1466(2) 0.0325(6) Uani d . 1 1
H H25 0.4938 0.8768 0.0640 0.039 Uiso calc R 1 1
C C26 0.45868(15) 0.81838(16) 0.21584(18) 0.0275(5) Uani d . 1 1
H H26 0.4297 0.7668 0.1806 0.033 Uiso calc R 1 1

loop_
_atom_site_aniso_label
_atom_site_aniso_U_11
_atom_site_aniso_U_22
_atom_site_aniso_U_33
_atom_site_aniso_U_12
_atom_site_aniso_U_13
_atom_site_aniso_U_23
S1 0.0246(3) 0.0275(2) 0.0267(3) 0.0066(2) 0.0095(2) 0.0022(2)
O1 0.0465(12) 0.0445(10) 0.0276(9) -0.0220(9) -0.0034(8) 0.0134(8)
N1 0.0260(10) 0.0223(9) 0.0272(9) 0.0052(8) 0.0092(8) 0.0052(7)
N2 0.0282(10) 0.0265(9) 0.0266(9) 0.0083(8) 0.0129(8) 0.0063(8)
N3 0.0206(9) 0.0206(8) 0.0196(8) 0.0011(7) 0.0060(7) 0.0006(7)
N4 0.0205(9) 0.0217(8) 0.0212(9) -0.0005(7) 0.0042(7) 0.0046(7)
N5 0.0257(10) 0.0230(9) 0.0288(9) 0.0039(8) 0.0056(8) 0.0029(8)
N6 0.0253(11) 0.0304(10) 0.0319(10) 0.0012(8) 0.0030(8) -0.0066(8)
C1 0.0272(12) 0.0259(11) 0.0206(10) 0.0077(9) 0.0068(9) 0.0033(9)
C2 0.0395(15) 0.0363(13) 0.0396(14) 0.0138(12) -0.0057(12) -0.0131(12)
C3 0.0535(19) 0.0411(16) 0.068(2) 0.0176(14) -0.0071(17) -0.0274(15)
C4 0.0480(18) 0.0238(12) 0.075(2) 0.0142(12) 0.0164(15) 0.0012(13)
C5 0.0321(14) 0.0366(12) 0.0369(14) 0.0157(11) 0.0105(11) 0.0127(11)
C6 0.0364(15) 0.0418(14) 0.0459(15) 0.0190(12) 0.0185(12) 0.0127(12)
C7 0.0552(19) 0.0547(17) 0.0344(14) 0.0306(15) 0.0245(13) 0.0088(13)
C8 0.083(3) 0.082(2) 0.0383(16) 0.057(2) 0.0067(17) -0.0153(16)
C9 0.0424(16) 0.0485(15) 0.0334(13) 0.0243(13) 0.0248(12) 0.0166(12)
C10 0.0256(12) 0.0369(12) 0.0223(10) 0.0081(10) 0.0054(9) 0.0047(10)
C11 0.0249(11) 0.0261(10) 0.0186(10) 0.0036(9) 0.0059(8) 0.0043(9)
C12 0.0196(11) 0.0219(10) 0.0200(10) 0.0016(8) 0.0005(8) -0.0004(9)
C13 0.0249(12) 0.0245(10) 0.0332(12) 0.0062(9) 0.0083(10) 0.0106(10)
C14 0.0236(12) 0.0257(10) 0.0226(10) 0.0018(9) 0.0012(9) 0.0021(9)
C15 0.0223(12) 0.0295(11) 0.0318(12) 0.0020(9) 0.0035(10) 0.0037(10)
C16 0.0367(15) 0.0345(12) 0.0348(13) 0.0057(11) 0.0028(11) -0.0121(11)
C17 0.0391(15) 0.0321(12) 0.0261(11) 0.0082(10) 0.0043(10) -0.0020(10)
C18 0.0300(15) 0.0367(13) 0.0640(18) -0.0040(11) 0.0005(13) -0.0110(13)
C19 0.0297(15) 0.0518(16) 0.067(2) -0.0095(13) 0.0024(14) -0.0083(15)
C20 0.0181(11) 0.0201(9) 0.0252(11) 0.0008(8) 0.0032(8) 0.0020(8)
C21 0.0189(11) 0.0234(10) 0.0217(10) 0.0012(8) 0.0027(8) 0.0042(9)
C22 0.0260(12) 0.0276(10) 0.0216(10) -0.0014(9) 0.0018(9) 0.0015(9)
C23 0.0282(12) 0.0243(10) 0.0274(11) -0.0080(9) 0.0001(10) 0.0027(9)
C24 0.0262(12) 0.0323(12) 0.0265(11) -0.0065(9) -0.0002(10) 0.0103(9)
C25 0.0362(15) 0.0405(13) 0.0206(10) -0.0119(11) -0.0007(10) 0.0054(10)
C26 0.0286(13) 0.0293(11) 0.0246(11) -0.0078(10) 0.0020(10) 0.0002(9)

loop_
_atom_type_symbol
_atom_type_description
_atom_type_scat_dispersion_real
_atom_type_scat_dispersion_imag
_atom_type_scat_source
C C 0.0033 0.0016 'International Tables Vol C Tables 4.2.6.8 and 6.1.1.4'
H H 0.0000 0.0000 'International Tables Vol C Tables 4.2.6.8 and 6.1.1.4'
N N 0.0061 0.0033 'International Tables Vol C Tables 4.2.6.8 and 6.1.1.4'
O O 0.0106 0.0060 'International Tables Vol C Tables 4.2.6.8 and 6.1.1.4'
S S 0.1246 0.1234 'International Tables Vol C Tables 4.2.6.8 and 6.1.1.4'

loop_
_geom_angle_atom_site_label_1
_geom_angle_atom_site_label_2
_geom_angle_atom_site_label_3
_geom_angle
C24 O1 H1O 115(3)
C12 N1 N2 113.61(17)
C12 N1 C13 126.00(18)
N2 N1 C13 120.25(18)
C11 N2 N1 105.06(18)
C11 N3 C12 108.69(17)
C11 N3 N4 124.34(18)
C12 N3 N4 125.08(18)
C20 N4 N3 113.35(17)
C13 N5 C17 114.98(19)
C13 N5 C14 115.93(18)
C17 N5 C14 110.53(18)
C15 N6 C16 110.09(18)
C15 N6 C18 111.71(19)
C16 N6 C18 107.59(19)
C11 C1 C10 111.59(18)
C11 C1 C2 110.14(19)
C10 C1 C2 109.34(19)
C11 C1 C9 108.30(18)
C10 C1 C9 108.06(19)
C2 C1 C9 109.3(2)
C3 C2 C1 109.2(2)
C3 C2 H2A 109.8
C1 C2 H2A 109.8
C3 C2 H2B 109.8
C1 C2 H2B 109.8
H2A C2 H2B 108.3
C8 C3 C4 110.8(3)
C8 C3 C2 109.6(3)
C4 C3 C2 108.6(2)
C8 C3 H3 109.3
C4 C3 H3 109.3
C2 C3 H3 109.3
C5 C4 C3 109.1(2)
C5 C4 H4A 109.9
C3 C4 H4A 109.9
C5 C4 H4B 109.9
C3 C4 H4B 109.9
H4A C4 H4B 108.3
C6 C5 C10 110.1(2)
C6 C5 C4 109.7(2)
C10 C5 C4 108.8(2)
C6 C5 H5 109.4
C10 C5 H5 109.4
C4 C5 H5 109.4
C7 C6 C5 109.8(2)
C7 C6 H6A 109.7
C5 C6 H6A 109.7
C7 C6 H6B 109.7
C5 C6 H6B 109.7
H6A C6 H6B 108.2
C8 C7 C6 109.2(3)
C8 C7 C9 109.3(3)
C6 C7 C9 109.9(2)
C8 C7 H7 109.5
C6 C7 H7 109.5
C9 C7 H7 109.5
C7 C8 C3 109.9(2)
C7 C8 H8A 109.7
C3 C8 H8A 109.7
C7 C8 H8B 109.7
C3 C8 H8B 109.7
H8A C8 H8B 108.2
C7 C9 C1 109.7(2)
C7 C9 H9A 109.7
C1 C9 H9A 109.7
C7 C9 H9B 109.7
C1 C9 H9B 109.7
H9A C9 H9B 108.2
C5 C10 C1 109.84(19)
C5 C10 H10A 109.7
C1 C10 H10A 109.7
C5 C10 H10B 109.7
C1 C10 H10B 109.7
H10A C10 H10B 108.2
N2 C11 N3 110.08(19)
N2 C11 C1 124.0(2)
N3 C11 C1 125.92(19)
N1 C12 N3 102.45(18)
N1 C12 S1 128.61(15)
N3 C12 S1 128.90(16)
N5 C13 N1 116.01(18)
N5 C13 H13A 108.3
N1 C13 H13A 108.3
N5 C13 H13B 108.3
N1 C13 H13B 108.3
H13A C13 H13B 107.4
N5 C14 C15 108.67(18)
N5 C14 H14A 110.0
C15 C14 H14A 110.0
N5 C14 H14B 110.0
C15 C14 H14B 110.0
H14A C14 H14B 108.3
N6 C15 C14 109.78(18)
N6 C15 H15A 109.7
C14 C15 H15A 109.7
N6 C15 H15B 109.7
C14 C15 H15B 109.7
H15A C15 H15B 108.2
N6 C16 C17 111.47(19)
N6 C16 H16A 109.3
C17 C16 H16A 109.3
N6 C16 H16B 109.3
C17 C16 H16B 109.3
H16A C16 H16B 108.0
N5 C17 C16 109.2(2)
N5 C17 H17A 109.8
C16 C17 H17A 109.8
N5 C17 H17B 109.8
C16 C17 H17B 109.8
H17A C17 H17B 108.3
N6 C18 C19 113.7(2)
N6 C18 H18A 108.8
C19 C18 H18A 108.8
N6 C18 H18B 108.8
C19 C18 H18B 108.8
H18A C18 H18B 107.7
C18 C19 H19A 109.5
C18 C19 H19B 109.5
H19A C19 H19B 109.5
C18 C19 H19C 109.5
H19A C19 H19C 109.5
H19B C19 H19C 109.5
N4 C20 C21 120.16(19)
N4 C20 H20 119.9
C21 C20 H20 119.9
C22 C21 C26 118.51(19)
C22 C21 C20 121.40(19)
C26 C21 C20 120.05(19)
C23 C22 C21 121.1(2)
C23 C22 H22 119.4
C21 C22 H22 119.4
C22 C23 C24 120.1(2)
C22 C23 H23 120.0
C24 C23 H23 120.0
O1 C24 C25 118.1(2)
O1 C24 C23 122.5(2)
C25 C24 C23 119.4(2)
C26 C25 C24 120.3(2)
C26 C25 H25 119.9
C24 C25 H25 119.9
C25 C26 C21 120.6(2)
C25 C26 H26 119.7
C21 C26 H26 119.7

loop_
_geom_bond_atom_site_label_1
_geom_bond_atom_site_label_2
_geom_bond_distance
S1 C12 1.670(2)
O1 C24 1.349(3)
O1 H1O 0.850(10)
N1 C12 1.343(3)
N1 N2 1.376(3)
N1 C13 1.475(3)
N2 C11 1.300(3)
N3 C11 1.380(3)
N3 C12 1.391(3)
N3 N4 1.410(2)
N4 C20 1.282(3)
N5 C13 1.430(3)
N5 C17 1.455(3)
N5 C14 1.463(3)
N6 C15 1.472(3)
N6 C16 1.474(3)
N6 C18 1.491(3)
C1 C11 1.508(3)
C1 C10 1.543(3)
C1 C2 1.540(3)
C1 C9 1.547(3)
C2 C3 1.535(3)
C2 H2A 0.9900
C2 H2B 0.9900
C3 C8 1.527(6)
C3 C4 1.527(4)
C3 H3 1.0000
C4 C5 1.529(4)
C4 H4A 0.9900
C4 H4B 0.9900
C5 C6 1.527(4)
C5 C10 1.528(3)
C5 H5 1.0000
C6 C7 1.519(4)
C6 H6A 0.9900
C6 H6B 0.9900
C7 C8 1.512(5)
C7 C9 1.540(3)
C7 H7 1.0000
C8 H8A 0.9900
C8 H8B 0.9900
C9 H9A 0.9900
C9 H9B 0.9900
C10 H10A 0.9900
C10 H10B 0.9900
C13 H13A 0.9900
C13 H13B 0.9900
C14 C15 1.516(3)
C14 H14A 0.9900
C14 H14B 0.9900
C15 H15A 0.9900
C15 H15B 0.9900
C16 C17 1.517(4)
C16 H16A 0.9900
C16 H16B 0.9900
C17 H17A 0.9900
C17 H17B 0.9900
C18 C19 1.500(4)
C18 H18A 0.9900
C18 H18B 0.9900
C19 H19A 0.9800
C19 H19B 0.9800
C19 H19C 0.9800
C20 C21 1.455(3)
C20 H20 0.9500
C21 C22 1.395(3)
C21 C26 1.399(3)
C22 C23 1.376(3)
C22 H22 0.9500
C23 C24 1.394(3)
C23 H23 0.9500
C24 C25 1.392(3)
C25 C26 1.382(3)
C25 H25 0.9500
C26 H26 0.9500

loop_
_geom_hbond_atom_site_label_D
_geom_hbond_atom_site_label_H
_geom_hbond_atom_site_label_A
_geom_hbond_site_symmetry_A
_geom_hbond_distance_DH
_geom_hbond_distance_HA
_geom_hbond_distance_DA
_geom_hbond_angle_DHA
O1 H1O N6 4_564 0.850(10) 1.860(10) 2.699(3) 170(5)
C13 H13B S1 2_565 0.99 2.72 3.700(2) 170
C22 H22 O1 2_575 0.95 2.33 3.149(3) 145

loop_
_geom_torsion_atom_site_label_1
_geom_torsion_atom_site_label_2
_geom_torsion_atom_site_label_3
_geom_torsion_atom_site_label_4
_geom_torsion
C12 N1 N2 C11 0.8(2)
C13 N1 N2 C11 176.73(19)
C11 N3 N4 C20 -140.2(2)
C12 N3 N4 C20 57.3(3)
C11 C1 C2 C3 -177.9(2)
C10 C1 C2 C3 59.2(3)
C9 C1 C2 C3 -59.0(3)
C1 C2 C3 C8 60.0(3)
C1 C2 C3 C4 -61.2(3)
C8 C3 C4 C5 -57.6(3)
C2 C3 C4 C5 62.8(3)
C3 C4 C5 C6 58.3(3)
C3 C4 C5 C10 -62.2(3)
C10 C5 C6 C7 59.2(3)
C4 C5 C6 C7 -60.5(3)
C5 C6 C7 C8 60.8(3)
C5 C6 C7 C9 -59.0(3)
C6 C7 C8 C3 -59.5(3)
C9 C7 C8 C3 60.8(3)
C4 C3 C8 C7 58.6(3)
C2 C3 C8 C7 -61.2(3)
C8 C7 C9 C1 -59.7(3)
C6 C7 C9 C1 60.1(3)
C11 C1 C9 C7 179.0(2)
C10 C1 C9 C7 -59.9(3)
C2 C1 C9 C7 59.0(3)
C6 C5 C10 C1 -60.2(3)
C4 C5 C10 C1 60.1(3)
C11 C1 C10 C5 179.1(2)
C2 C1 C10 C5 -58.8(3)
C9 C1 C10 C5 60.1(3)
N1 N2 C11 N3 1.3(2)
N1 N2 C11 C1 -179.0(2)
C12 N3 C11 N2 -3.0(2)
N4 N3 C11 N2 -167.98(19)
C12 N3 C11 C1 177.3(2)
N4 N3 C11 C1 12.3(3)
C10 C1 C11 N2 -126.8(2)
C2 C1 C11 N2 111.6(3)
C9 C1 C11 N2 -8.0(3)
C10 C1 C11 N3 52.9(3)
C2 C1 C11 N3 -68.8(3)
C9 C1 C11 N3 171.7(2)
N2 N1 C12 N3 -2.5(2)
C13 N1 C12 N3 -178.14(19)
N2 N1 C12 S1 175.18(16)
C13 N1 C12 S1 -0.5(3)
C11 N3 C12 N1 3.2(2)
N4 N3 C12 N1 168.07(18)
C11 N3 C12 S1 -174.48(16)
N4 N3 C12 S1 -9.6(3)
C17 N5 C13 N1 55.3(3)
C14 N5 C13 N1 -75.8(2)
C12 N1 C13 N5 -128.4(2)
N2 N1 C13 N5 56.2(3)
C13 N5 C14 C15 -164.70(17)
C17 N5 C14 C15 62.2(2)
C16 N6 C15 C14 57.6(2)
C18 N6 C15 C14 177.0(2)
N5 C14 C15 N6 -60.5(2)
C15 N6 C16 C17 -55.8(2)
C18 N6 C16 C17 -177.7(2)
C13 N5 C17 C16 166.65(19)
C14 N5 C17 C16 -59.7(2)
N6 C16 C17 N5 56.4(2)
C15 N6 C18 C19 59.0(3)
C16 N6 C18 C19 179.9(2)
N3 N4 C20 C21 -174.54(17)
N4 C20 C21 C22 10.6(3)
N4 C20 C21 C26 -171.5(2)
C26 C21 C22 C23 -0.5(3)
C20 C21 C22 C23 177.3(2)
C21 C22 C23 C24 -0.7(4)
C22 C23 C24 O1 -177.9(2)
C22 C23 C24 C25 2.0(4)
O1 C24 C25 C26 177.8(2)
C23 C24 C25 C26 -2.1(4)
C24 C25 C26 C21 0.9(4)
C22 C21 C26 C25 0.4(3)
C20 C21 C26 C25 -177.5(2)
